data_7106243
loop_
_publ_author_name
'Littlefield, Benjamin T. R.'
'Welle, Mark T.'

_publ_section_title
;
 Berylloarsenates -- new frameworks, building units and an unusual zeotype
;
_journal_name_full
;
 Chemical Communications (Cambridge, United Kingdom)
;
_journal_coden_ASTM CHCOFS
_journal_page_first 4769
_journal_page_last 4771
_journal_paper_doi 10.1039/c1cc00118c
_journal_volume 47
_journal_year 2011
_chemical_formula_moiety '2(As O4), 2(H4 N), 2(H O), 3(Be)'
_chemical_formula_sum 'As2 Be3 H10 N2 O10'
_chemical_formula_weight 374.97
_space_group_IT_number 14
_symmetry_cell_setting monoclinic
_symmetry_space_group_name_Hall '-P 2yn'
_symmetry_space_group_name_H-M 'P 1 21/n 1'
_atom_sites_solution_hydrogens geom
_atom_sites_solution_primary direct
_atom_sites_solution_secondary difmap
_audit_creation_method SHELXL-97
_cell_angle_alpha 90.00
_cell_angle_beta 100.050(2)
_cell_angle_gamma 90.00
_cell_formula_units_Z 4
_cell_length_a 9.9140(3)
_cell_length_b 8.5660(3)
_cell_length_c 11.1562(4)
_cell_measurement_reflns_used 10226
_cell_measurement_temperature 120(2)
_cell_measurement_theta_max 27.48
_cell_measurement_theta_min 2.91
_cell_volume 932.88(5)
_computing_cell_refinement
;
DENZO (Otwinowski & Minor, 1997) & COLLECT (Hooft, R.W.W., 1998)
;
_computing_data_collection 'COLLECT (Hooft, R.W.W., 1998)'
_computing_data_reduction
;
DENZO (Otwinowski & Minor, 1997) & COLLECT (Hooft, R.W.W., 1998)
;
_computing_structure_refinement 'SHELXL-97 (Sheldrick, 2008)'
_diffrn_ambient_temperature 120(2)
_diffrn_detector_area_resol_mean '4096x4096pixels / 62x62mm'
_diffrn_measured_fraction_theta_full 0.993
_diffrn_measured_fraction_theta_max 0.993
_diffrn_measurement_device_type 'Bruker-Nonius APEX II CCD camera'
_diffrn_measurement_method '\f & \w scans'
_diffrn_radiation_monochromator '10cm confocal mirrors'
_diffrn_radiation_source 'fine-focus sealed tube'
_diffrn_radiation_type MoK\a
_diffrn_radiation_wavelength 0.71073
_diffrn_reflns_av_R_equivalents 0.0437
_diffrn_reflns_av_sigmaI/netI 0.0375
_diffrn_reflns_limit_h_max 12
_diffrn_reflns_limit_h_min -12
_diffrn_reflns_limit_k_max 11
_diffrn_reflns_limit_k_min -11
_diffrn_reflns_limit_l_max 14
_diffrn_reflns_limit_l_min -14
_diffrn_reflns_number 12090
_diffrn_reflns_theta_full 27.55
_diffrn_reflns_theta_max 27.55
_diffrn_reflns_theta_min 3.02
_diffrn_standards_interval_count 9095
_diffrn_standards_number 2279
_exptl_absorpt_coefficient_mu 7.164
_exptl_absorpt_correction_type none
_exptl_crystal_colour Colourless
_exptl_crystal_density_diffrn 2.670
_exptl_crystal_density_method 'not measured'
_exptl_crystal_description Plate
_exptl_crystal_F_000 728.0
_exptl_crystal_size_max 0.01
_exptl_crystal_size_mid 0.01
_exptl_crystal_size_min 0.01
_refine_diff_density_max 0.785
_refine_diff_density_min -0.771
_refine_diff_density_rms 0.161
_refine_ls_extinction_method none
_refine_ls_goodness_of_fit_ref 1.105
_refine_ls_hydrogen_treatment mixed
_refine_ls_matrix_type full
_refine_ls_number_parameters 194
_refine_ls_number_reflns 2133
_refine_ls_number_restraints 0
_refine_ls_restrained_S_all 1.105
_refine_ls_R_factor_all 0.0547
_refine_ls_R_factor_gt 0.0385
_refine_ls_shift/su_max 0.064
_refine_ls_shift/su_mean 0.007
_refine_ls_structure_factor_coef Fsqd
_refine_ls_weighting_details 'calc w=1/[\s^2^(Fo^2^)+(0.0000P)^2^+7.1150P] where P=(Fo^2^+2Fc^2^)/3'
_refine_ls_weighting_scheme calc
_refine_ls_wR_factor_gt 0.0700
_refine_ls_wR_factor_ref 0.0772
_reflns_number_gt 1710
_reflns_number_total 2133
_reflns_threshold_expression >2\s(I)
_cod_data_source_file c1cc00118c.txt
_cod_data_source_block BAF1125
_cod_depositor_comments
;
The following automatic conversions were performed:

'_symmetry_cell_setting' value 'Monoclinic' changed to 'monoclinic'
according to the built-in table from CIF Core dictionary named
'cif_core.dic' version 2.4.1 from 2010-06-29.

Automatic conversion script
Id: cif_fix_values 1646 2011-03-28 12:23:43Z adriana 
;
_cod_database_code 7106243

loop_
_symmetry_equiv_pos_as_xyz
'x, y, z'
'-x+1/2, y+1/2, -z+1/2'
'-x, -y, -z'
'x-1/2, -y-1/2, z-1/2'

loop_
_atom_site_label
_atom_site_type_symbol
_atom_site_fract_x
_atom_site_fract_y
_atom_site_fract_z
_atom_site_U_iso_or_equiv
_atom_site_adp_type
_atom_site_occupancy
_atom_site_symmetry_multiplicity
_atom_site_calc_flag
_atom_site_refinement_flags
_atom_site_disorder_assembly
_atom_site_disorder_group
N2 N 0.4168(4) 0.1502(5) 0.5483(4) 0.0101(8) Uani 1 1 d . . .
N1 N 0.4194(4) 0.6570(5) 0.0473(4) 0.0118(8) Uani 1 1 d . . .
Be2 Be 0.3989(6) 0.0675(7) 0.1644(5) 0.0088(12) Uani 1 1 d . . .
Be3 Be 0.0891(6) 0.0647(7) -0.1855(5) 0.0097(12) Uani 1 1 d . . .
H1 H 0.383(6) 0.238(8) 0.580(6) 0.026(17) Uiso 1 1 d . . .
H2 H 0.363(6) 0.615(7) -0.017(6) 0.019(15) Uiso 1 1 d . . .
H3 H 0.437(8) 0.587(10) 0.116(8) 0.06(2) Uiso 1 1 d . . .
H4 H 0.367(7) 0.062(9) 0.558(6) 0.04(2) Uiso 1 1 d . . .
H6 H 0.504(7) 0.128(7) 0.584(6) 0.028(17) Uiso 1 1 d . . .
H5 H 0.406(6) 0.159(7) 0.470(6) 0.016(14) Uiso 1 1 d . . .
H7 H 0.488(7) 0.692(7) 0.030(5) 0.019(16) Uiso 1 1 d . . .
H9 H 0.113(6) 0.088(8) -0.003(6) 0.022(19) Uiso 1 1 d . . .
H10 H 0.374(8) 0.736(11) 0.065(8) 0.06(3) Uiso 1 1 d . . .
H8 H 0.378(7) 0.115(8) -0.009(6) 0.02(2) Uiso 1 1 d . . .
As1 As 0.68971(4) 0.13389(5) 0.24184(4) 0.00601(13) Uani 1 1 d . . .
As2 As 0.20042(4) -0.13923(5) 0.25115(4) 0.00620(13) Uani 1 1 d . . .
O8 O 0.1030(3) 0.1453(4) -0.0515(3) 0.0081(6) Uani 1 1 d . . .
O9 O 0.3688(3) 0.1619(4) 0.0335(3) 0.0093(7) Uani 1 1 d . . .
O6 O 0.2037(3) 0.3694(4) 0.1094(3) 0.0092(6) Uani 1 1 d . . .
O5 O 0.2996(3) -0.0908(4) 0.1487(3) 0.0103(7) Uani 1 1 d . . .
O1 O 0.2409(3) 0.3953(4) -0.1076(3) 0.0098(7) Uani 1 1 d . . .
O7 O 0.0694(3) -0.0128(4) 0.2391(3) 0.0099(7) Uani 1 1 d . . .
O2 O 0.5591(3) 0.0123(4) 0.1887(3) 0.0105(7) Uani 1 1 d . . .
O3 O 0.8209(3) 0.0979(4) 0.1694(3) 0.0091(7) Uani 1 1 d . . .
O10 O 0.3598(3) 0.1775(4) 0.2750(3) 0.0080(6) Uani 1 1 d . . .
O4 O 0.6462(3) 0.3221(4) 0.2182(3) 0.0089(6) Uani 1 1 d . . .
Be1 Be 0.2289(6) 0.2626(7) -0.0055(5) 0.0105(12) Uani 1 1 d . . .

loop_
_atom_site_aniso_label
_atom_site_aniso_U_11
_atom_site_aniso_U_22
_atom_site_aniso_U_33
_atom_site_aniso_U_23
_atom_site_aniso_U_13
_atom_site_aniso_U_12
N2 0.0097(19) 0.012(2) 0.0082(19) 0.0004(17) 0.0007(16) 0.0009(17)
N1 0.0092(19) 0.012(2) 0.015(2) -0.0001(18) 0.0025(17) -0.0005(17)
Be2 0.013(3) 0.002(3) 0.009(3) 0.000(2) -0.004(2) 0.001(2)
Be3 0.009(3) 0.010(3) 0.011(3) 0.000(2) 0.003(2) -0.001(2)
As1 0.0064(2) 0.0058(2) 0.0058(2) -0.00026(17) 0.00103(16) 0.00046(17)
As2 0.0058(2) 0.0065(2) 0.0063(2) -0.00049(18) 0.00118(16) -0.00064(17)
O8 0.0110(15) 0.0070(17) 0.0062(15) 0.0002(14) 0.0010(12) -0.0023(12)
O9 0.0109(16) 0.0110(18) 0.0066(16) -0.0023(15) 0.0029(13) 0.0006(13)
O6 0.0100(15) 0.0112(17) 0.0055(14) -0.0013(13) -0.0011(12) 0.0014(13)
O5 0.0128(15) 0.0126(17) 0.0063(15) -0.0009(13) 0.0042(12) -0.0018(13)
O1 0.0135(15) 0.0087(17) 0.0071(15) 0.0021(13) 0.0015(12) -0.0004(13)
O7 0.0067(14) 0.0088(17) 0.0137(16) -0.0018(13) 0.0009(12) 0.0010(12)
O2 0.0078(15) 0.0061(16) 0.0171(17) -0.0005(13) 0.0010(13) 0.0009(12)
O3 0.0100(15) 0.0090(17) 0.0101(15) -0.0007(13) 0.0064(12) 0.0019(12)
O10 0.0090(14) 0.0063(16) 0.0088(15) -0.0013(12) 0.0018(12) -0.0015(12)
O4 0.0082(14) 0.0068(16) 0.0108(15) 0.0008(13) -0.0006(12) 0.0003(12)
Be1 0.014(3) 0.008(3) 0.009(3) 0.000(2) 0.000(2) 0.003(2)

loop_
_atom_type_symbol
_atom_type_description
_atom_type_scat_dispersion_real
_atom_type_scat_dispersion_imag
_atom_type_scat_source
Be Be 0.0005 0.0002 'International Tables Vol C Tables 4.2.6.8 and 6.1.1.4'
O O 0.0106 0.0060 'International Tables Vol C Tables 4.2.6.8 and 6.1.1.4'
As As 0.0499 2.0058 'International Tables Vol C Tables 4.2.6.8 and 6.1.1.4'
H H 0.0000 0.0000 'International Tables Vol C Tables 4.2.6.8 and 6.1.1.4'
N N 0.0061 0.0033 'International Tables Vol C Tables 4.2.6.8 and 6.1.1.4'

loop_
_geom_angle_atom_site_label_1
_geom_angle_atom_site_label_2
_geom_angle_atom_site_label_3
_geom_angle
_geom_angle_site_symmetry_1
_geom_angle_site_symmetry_3
_geom_angle_publ_flag
O2 Be2 O10 112.9(4) . . ?
O2 Be2 O9 108.0(4) . . ?
O10 Be2 O9 110.6(4) . . ?
O2 Be2 O5 108.7(4) . . ?
O10 Be2 O5 109.3(4) . . ?
O9 Be2 O5 107.1(3) . . ?
O4 Be3 O8 111.8(4) 4_565 . ?
O4 Be3 O7 110.1(4) 4_565 3 ?
O8 Be3 O7 111.8(4) . 3 ?
O4 Be3 O3 109.4(4) 4_565 3_655 ?
O8 Be3 O3 107.5(4) . 3_655 ?
O7 Be3 O3 106.0(4) 3 3_655 ?
O3 As1 O4 107.49(16) . . ?
O3 As1 O2 109.28(15) . . ?
O4 As1 O2 112.18(15) . . ?
O3 As1 O1 109.22(15) . 4_666 ?
O4 As1 O1 108.89(16) . 4_666 ?
O2 As1 O1 109.71(16) . 4_666 ?
O6 As2 O7 110.57(16) 2_545 . ?
O6 As2 O5 108.36(15) 2_545 . ?
O7 As2 O5 108.75(16) . . ?
O6 As2 O10 109.13(16) 2_545 2_545 ?
O7 As2 O10 109.96(15) . 2_545 ?
O5 As2 O10 110.03(15) . 2_545 ?
Be1 O8 Be3 119.4(4) . . ?
Be1 O9 Be2 120.7(4) . . ?
Be1 O6 As2 124.4(3) . 2 ?
Be2 O5 As2 122.2(3) . . ?
Be1 O1 As1 123.2(3) . 4_565 ?
Be3 O7 As2 122.2(3) 3 . ?
Be2 O2 As1 122.9(3) . . ?
Be3 O3 As1 123.7(3) 3_655 . ?
Be2 O10 As2 121.6(3) . 2 ?
Be3 O4 As1 125.5(3) 4_666 . ?
O8 Be1 O6 112.5(4) . . ?
O8 Be1 O1 111.0(4) . . ?
O6 Be1 O1 101.4(4) . . ?
O8 Be1 O9 109.3(4) . . ?
O6 Be1 O9 109.2(4) . . ?
O1 Be1 O9 113.3(4) . . ?

loop_
_geom_bond_atom_site_label_1
_geom_bond_atom_site_label_2
_geom_bond_distance
_geom_bond_site_symmetry_2
_geom_bond_publ_flag
Be2 O2 1.633(6) . ?
Be2 O10 1.652(7) . ?
Be2 O9 1.650(7) . ?
Be2 O5 1.667(7) . ?
Be3 O4 1.621(7) 4_565 ?
Be3 O8 1.631(7) . ?
Be3 O7 1.642(6) 3 ?
Be3 O3 1.647(7) 3_655 ?
As1 O3 1.675(3) . ?
As1 O4 1.678(3) . ?
As1 O2 1.687(3) . ?
As1 O1 1.687(3) 4_666 ?
As2 O6 1.677(3) 2_545 ?
As2 O7 1.678(3) . ?
As2 O5 1.684(3) . ?
As2 O10 1.687(3) 2_545 ?
O8 Be1 1.615(7) . ?
O9 Be1 1.627(7) . ?
O6 Be1 1.629(7) . ?
O6 As2 1.677(3) 2 ?
O1 Be1 1.628(7) . ?
O1 As1 1.687(3) 4_565 ?
O7 Be3 1.642(6) 3 ?
O3 Be3 1.647(7) 3_655 ?
O10 As2 1.687(3) 2 ?
O4 Be3 1.621(7) 4_666 ?
